data_4034935
loop_
_publ_author_name
'Hao, Tao-Tao'
'Liang, Hao-Ran'
'Ou-Yang, Ying-Han'
'Yin, Chang-Zhen'
'Zheng, Xue-Li'
'Yuan, Mao-Lin'
'Li, Rui-Xiang'
'Fu, Hai-Yan'
'Chen, Hua'

_publ_section_title
;
 Palladium-Catalyzed Domino Reaction for Stereoselective Synthesis of
 Multisubstituted Olefins: Construction of Blue Luminogens.
;
_journal_issue 8
_journal_name_full 'The Journal of organic chemistry'
_journal_page_first 4441
_journal_page_last 4454
_journal_paper_doi 10.1021/acs.joc.8b00150
_journal_volume 83
_journal_year 2018
_chemical_formula_moiety 'C23 H24 O'
_chemical_formula_sum 'C23 H24 O'
_chemical_formula_weight 316.42
_space_group_crystal_system triclinic
_space_group_IT_number 2
_space_group_name_Hall '-P 1'
_space_group_name_H-M_alt 'P -1'
_atom_sites_solution_hydrogens geom
_atom_sites_solution_primary direct
_audit_creation_date 2017-05-11
_audit_creation_method
;
Olex2 1.2
(compiled 2017.03.28 svn.r3405 for OlexSys, GUI svn.r5335)
;
_cell_angle_alpha 100.526(5)
_cell_angle_beta 108.648(5)
_cell_angle_gamma 114.007(6)
_cell_formula_units_Z 2
_cell_length_a 9.5076(6)
_cell_length_b 10.1735(7)
_cell_length_c 11.0649(6)
_cell_measurement_reflns_used 4179
_cell_measurement_temperature 294.5(5)
_cell_measurement_theta_max 72.4730
_cell_measurement_theta_min 4.5110
_cell_volume 863.75(12)
_computing_cell_refinement
;
CrysAlisPro, Agilent Technologies,
Version 1.171.37.35 (release 13-08-2014 CrysAlis171 .NET)
(compiled Aug 13 2014,18:06:01)
;
_computing_data_collection
;
CrysAlisPro, Agilent Technologies,
Version 1.171.37.35 (release 13-08-2014 CrysAlis171 .NET)
(compiled Aug 13 2014,18:06:01)
;
_computing_data_reduction
;
CrysAlisPro, Agilent Technologies,
Version 1.171.37.35 (release 13-08-2014 CrysAlis171 .NET)
(compiled Aug 13 2014,18:06:01)
;
_computing_molecular_graphics 'Olex2 (Dolomanov et al., 2009)'
_computing_publication_material 'Olex2 (Dolomanov et al., 2009)'
_computing_structure_refinement 'ShelXL (Sheldrick, 2015)'
_computing_structure_solution 'ShelXT (Sheldrick, 2015)'
_diffrn_ambient_environment air
_diffrn_ambient_temperature 294.5(5)
_diffrn_detector 'CCD plate'
_diffrn_detector_area_resol_mean 15.9595
_diffrn_detector_type EosS2
_diffrn_measured_fraction_theta_full 0.998
_diffrn_measured_fraction_theta_max 0.980
_diffrn_measurement_details
;
#__ type_ start__ end____ width___ exp.time_
  1 omega   23.00   90.00   1.0000    1.0000
omega____ theta____ kappa____ phi______ frames
    -       36.1671 -125.0000  -30.0000 67

#__ type_ start__ end____ width___ exp.time_
  2 omega   19.00  103.00   1.0000    1.0000
omega____ theta____ kappa____ phi______ frames
    -       36.1671   57.0000  -90.0000 84

#__ type_ start__ end____ width___ exp.time_
  3 omega    9.00  104.00   1.0000    1.0000
omega____ theta____ kappa____ phi______ frames
    -       36.1671   77.0000  -60.0000 95

#__ type_ start__ end____ width___ exp.time_
  4 omega   23.00   90.00   1.0000    1.0000
omega____ theta____ kappa____ phi______ frames
    -       36.1671 -125.0000  120.0000 67

#__ type_ start__ end____ width___ exp.time_
  5 omega  -33.00   55.00   1.0000    1.0000
omega____ theta____ kappa____ phi______ frames
    -       36.1671  -38.0000  -60.0000 88

#__ type_ start__ end____ width___ exp.time_
  6 omega    7.00  108.00   1.0000    1.0000
omega____ theta____ kappa____ phi______ frames
    -       36.1671   19.0000  120.0000 101

#__ type_ start__ end____ width___ exp.time_
  7 omega    9.00  104.00   1.0000    1.0000
omega____ theta____ kappa____ phi______ frames
    -       36.1671   77.0000 -180.0000 95

#__ type_ start__ end____ width___ exp.time_
  8 omega   19.00  103.00   1.0000    1.0000
omega____ theta____ kappa____ phi______ frames
    -       36.1671   57.0000 -180.0000 84

#__ type_ start__ end____ width___ exp.time_
  9 omega   38.00   91.00   1.0000    2.9100
omega____ theta____ kappa____ phi______ frames
    -      108.0000  -30.0000 -180.0000 53

#__ type_ start__ end____ width___ exp.time_
 10 omega   38.00  116.00   1.0000    2.9100
omega____ theta____ kappa____ phi______ frames
    -      108.0000 -111.0000   60.0000 78

#__ type_ start__ end____ width___ exp.time_
 11 omega   39.00  109.00   1.0000    2.9100
omega____ theta____ kappa____ phi______ frames
    -      108.0000  -94.0000   30.0000 70

#__ type_ start__ end____ width___ exp.time_
 12 omega   38.00   91.00   1.0000    2.9100
omega____ theta____ kappa____ phi______ frames
    -      108.0000  -30.0000  120.0000 53

#__ type_ start__ end____ width___ exp.time_
 13 omega   38.00   91.00   1.0000    2.9100
omega____ theta____ kappa____ phi______ frames
    -      108.0000  -30.0000  -30.0000 53

#__ type_ start__ end____ width___ exp.time_
 14 omega   40.00   98.00   1.0000    2.9100
omega____ theta____ kappa____ phi______ frames
    -      108.0000  -45.0000  -90.0000 58

#__ type_ start__ end____ width___ exp.time_
 15 omega   38.00   91.00   1.0000    2.9100
omega____ theta____ kappa____ phi______ frames
    -      108.0000  -30.0000   60.0000 53

#__ type_ start__ end____ width___ exp.time_
 16 omega   39.00  109.00   1.0000    2.9100
omega____ theta____ kappa____ phi______ frames
    -      108.0000  -94.0000  -60.0000 70

#__ type_ start__ end____ width___ exp.time_
 17 omega   38.00   91.00   1.0000    2.9100
omega____ theta____ kappa____ phi______ frames
    -      108.0000  -30.0000   30.0000 53

#__ type_ start__ end____ width___ exp.time_
 18 omega   87.00  178.00   1.0000    2.9100
omega____ theta____ kappa____ phi______ frames
    -      108.0000   30.0000   30.0000 91

#__ type_ start__ end____ width___ exp.time_
 19 omega   38.00  116.00   1.0000    2.9100
omega____ theta____ kappa____ phi______ frames
    -      108.0000 -111.0000 -180.0000 78

#__ type_ start__ end____ width___ exp.time_
 20 omega   40.00  135.00   1.0000    2.9100
omega____ theta____ kappa____ phi______ frames
    -      108.0000  -77.0000 -150.0000 95

#__ type_ start__ end____ width___ exp.time_
 21 omega  100.00  178.00   1.0000    2.9100
omega____ theta____ kappa____ phi______ frames
    -      108.0000  111.0000 -150.0000 78

#__ type_ start__ end____ width___ exp.time_
 22 omega   40.00  135.00   1.0000    2.9100
omega____ theta____ kappa____ phi______ frames
    -      108.0000  -77.0000  120.0000 95

#__ type_ start__ end____ width___ exp.time_
 23 omega   70.00  178.00   1.0000    2.9100
omega____ theta____ kappa____ phi______ frames
    -      108.0000   15.0000  -30.0000 108

#__ type_ start__ end____ width___ exp.time_
 24 omega  -31.00   53.00   1.0000    1.0000
omega____ theta____ kappa____ phi______ frames
    -       36.1671  -57.0000  150.0000 84

#__ type_ start__ end____ width___ exp.time_
 25 omega  -33.00   55.00   1.0000    1.0000
omega____ theta____ kappa____ phi______ frames
    -       36.1671  -38.0000   30.0000 88

#__ type_ start__ end____ width___ exp.time_
 26 omega    9.00  104.00   1.0000    1.0000
omega____ theta____ kappa____ phi______ frames
    -       36.1671   77.0000   30.0000 95

#__ type_ start__ end____ width___ exp.time_
 27 omega  -31.00   53.00   1.0000    1.0000
omega____ theta____ kappa____ phi______ frames
    -       36.1671  -57.0000 -180.0000 84

#__ type_ start__ end____ width___ exp.time_
 28 omega  -31.00   53.00   1.0000    1.0000
omega____ theta____ kappa____ phi______ frames
    -       36.1671  -57.0000   90.0000 84

#__ type_ start__ end____ width___ exp.time_
 29 omega   17.00  105.00   1.0000    1.0000
omega____ theta____ kappa____ phi______ frames
    -       36.1671   38.0000 -120.0000 88

#__ type_ start__ end____ width___ exp.time_
 30 omega    9.00  104.00   1.0000    1.0000
omega____ theta____ kappa____ phi______ frames
    -       36.1671   77.0000   90.0000 95

#__ type_ start__ end____ width___ exp.time_
 31 omega   70.00  144.00   1.0000    2.9100
omega____ theta____ kappa____ phi______ frames
    -      108.0000   15.0000 -180.0000 74
;
_diffrn_measurement_device 'four-circle diffractometer'
_diffrn_measurement_device_type 'New Gemini, Dual, Cu at zero, EosS2'
_diffrn_measurement_method '\w scans'
_diffrn_orient_matrix_UB_11 0.1186102000
_diffrn_orient_matrix_UB_12 0.1546604000
_diffrn_orient_matrix_UB_13 -0.0046757000
_diffrn_orient_matrix_UB_21 0.1565855000
_diffrn_orient_matrix_UB_22 0.0056476000
_diffrn_orient_matrix_UB_23 0.1052643000
_diffrn_orient_matrix_UB_31 0.0194413000
_diffrn_orient_matrix_UB_32 -0.0874937000
_diffrn_orient_matrix_UB_33 -0.1171904000
_diffrn_radiation_monochromator graphite
_diffrn_radiation_probe x-ray
_diffrn_radiation_type CuK\a
_diffrn_radiation_wavelength 1.54184
_diffrn_reflns_av_R_equivalents 0.0310
_diffrn_reflns_av_unetI/netI 0.0262
_diffrn_reflns_Laue_measured_fraction_full 0.998
_diffrn_reflns_Laue_measured_fraction_max 0.980
_diffrn_reflns_limit_h_max 11
_diffrn_reflns_limit_h_min -9
_diffrn_reflns_limit_k_max 12
_diffrn_reflns_limit_k_min -12
_diffrn_reflns_limit_l_max 12
_diffrn_reflns_limit_l_min -13
_diffrn_reflns_number 9658
_diffrn_reflns_point_group_measured_fraction_full 0.998
_diffrn_reflns_point_group_measured_fraction_max 0.980
_diffrn_reflns_theta_full 67.684
_diffrn_reflns_theta_max 72.773
_diffrn_reflns_theta_min 4.523
_diffrn_source 'Enhance (Cu) X-ray Source'
_exptl_absorpt_coefficient_mu 0.553
_exptl_absorpt_correction_T_max 1.00000
_exptl_absorpt_correction_T_min 0.44029
_exptl_absorpt_correction_type multi-scan
_exptl_absorpt_process_details
;
CrysAlisPro, Agilent Technologies,
Version 1.171.37.35 (release 13-08-2014 CrysAlis171 .NET)
(compiled Aug 13 2014,18:06:01)
Empirical absorption correction using spherical harmonics,
 implemented in SCALE3 ABSPACK scaling algorithm.
;
_exptl_crystal_colour 'clear light colourless'
_exptl_crystal_colour_lustre clear
_exptl_crystal_colour_modifier light
_exptl_crystal_colour_primary colourless
_exptl_crystal_density_diffrn 1.217
_exptl_crystal_description
;
;
_exptl_crystal_F_000 340
_exptl_crystal_size_max 0.6
_exptl_crystal_size_mid 0.5
_exptl_crystal_size_min 0.35
_refine_diff_density_max 0.241
_refine_diff_density_min -0.402
_refine_diff_density_rms 0.093
_refine_ls_extinction_method none
_refine_ls_goodness_of_fit_ref 1.043
_refine_ls_hydrogen_treatment constr
_refine_ls_matrix_type full
_refine_ls_number_parameters 219
_refine_ls_number_reflns 3365
_refine_ls_number_restraints 0
_refine_ls_restrained_S_all 1.043
_refine_ls_R_factor_all 0.0686
_refine_ls_R_factor_gt 0.0627
_refine_ls_shift/su_max 0.000
_refine_ls_shift/su_mean 0.000
_refine_ls_structure_factor_coef Fsqd
_refine_ls_weighting_details 'w=1/[\s^2^(Fo^2^)+(0.1103P)^2^+0.0759P] where P=(Fo^2^+2Fc^2^)/3'
_refine_ls_weighting_scheme calc
_refine_ls_wR_factor_gt 0.1573
_refine_ls_wR_factor_ref 0.1674
_reflns_Friedel_coverage 0.000
_reflns_number_gt 2896
_reflns_number_total 3365
_reflns_threshold_expression 'I > 2\s(I)'
_cod_data_source_file jo8b00150_si_002.cif
_cod_data_source_block ch-htt-371_cmpd_5n
_cod_original_cell_volume 863.74(10)
_cod_database_code 4034935
_shelx_shelxl_version_number 2014/7
_shelx_space_group_comment
;
The symmetry employed for this shelxl refinement is uniquely defined
by the following loop, which should always be used as a source of
symmetry information in preference to the above space-group names.
They are only intended as comments.
;
_reflns_odcompleteness_completeness 99.87
_reflns_odcompleteness_iscentric 1
_reflns_odcompleteness_theta 66.97
_olex2_refinement_description
;
1. Fixed Uiso
 At 1.2 times of:
  All C(H) groups, All C(H,H) groups
 At 1.5 times of:
  All C(H,H,H) groups
2.a Ternary CH refined with riding coordinates:
 C004(H004), C007(H007), C00A(H00A), C00C(H00C)
2.b Secondary CH2 refined with riding coordinates:
 C00D(H00D,H00E), C00K(H00N,H00O), C00L(H00P,H00Q)
2.c Aromatic/amide H refined with riding coordinates:
 C00B(H00B), C00E(H00F), C00F(H00G), C00G(H00H), C00H(H00I), C00J(H00M),
 C00N(H00U), C00O(H00V)
2.d Idealised Me refined as rotating group:
 C00I(H00J,H00K,H00L), C00M(H00R,H00S,H00T)
;
_olex2_date_sample_data_collection 2017-05-09
_olex2_submission_special_instructions 'No special instructions were received'

loop_
_space_group_symop_operation_xyz
'x, y, z'
'-x, -y, -z'

loop_
_atom_site_label
_atom_site_type_symbol
_atom_site_fract_x
_atom_site_fract_y
_atom_site_fract_z
_atom_site_U_iso_or_equiv
_atom_site_adp_type
_atom_site_occupancy
_atom_site_site_symmetry_order
_atom_site_calc_flag
_atom_site_refinement_flags_posn
O001 O 0.29025(15) 0.04170(13) 0.35786(12) 0.0573(3) Uani 1 1 d .
C002 C 0.63628(18) 0.52652(16) 0.70673(14) 0.0399(3) Uani 1 1 d .
C003 C 0.64569(18) 0.41289(16) 0.60950(14) 0.0408(3) Uani 1 1 d .
C004 C 0.44881(18) 0.46172(16) 0.67890(14) 0.0402(3) Uani 1 1 d .
H004 H 0.4057 0.5289 0.6502 0.048 Uiso 1 1 calc R
C005 C 0.48336(18) 0.28517(16) 0.52988(14) 0.0404(3) Uani 1 1 d .
C006 C 0.76406(19) 0.66365(16) 0.80281(14) 0.0437(3) Uani 1 1 d .
C007 C 0.34914(18) 0.29922(16) 0.56497(14) 0.0406(3) Uani 1 1 d .
H007 H 0.2584 0.2914 0.4852 0.049 Uiso 1 1 calc R
C008 C 0.4552(2) 0.16081(18) 0.42837(15) 0.0461(4) Uani 1 1 d .
C009 C 0.94737(19) 0.71580(16) 0.83826(14) 0.0450(3) Uani 1 1 d .
C00A C 0.2735(2) 0.18809(17) 0.63408(16) 0.0481(4) Uani 1 1 d .
H00A H 0.2450 0.0816 0.5922 0.058 Uiso 1 1 calc R
C00B C 0.7832(2) 0.41998(19) 0.58340(16) 0.0488(4) Uani 1 1 d .
H00B H 0.8923 0.5058 0.6339 0.059 Uiso 1 1 calc R
C00C C 0.4101(2) 0.42311(18) 0.79706(16) 0.0494(4) Uani 1 1 d .
H00C H 0.4893 0.5044 0.8874 0.059 Uiso 1 1 calc R
C00D C 0.4119(2) 0.27200(19) 0.78194(17) 0.0530(4) Uani 1 1 d .
H00D H 0.3779 0.2250 0.8440 0.064 Uiso 1 1 calc R
H00E H 0.5213 0.2826 0.7911 0.064 Uiso 1 1 calc R
C00E C 1.0247(2) 0.6417(2) 0.90282(17) 0.0553(4) Uani 1 1 d .
H00F H 0.9611 0.5603 0.9244 0.066 Uiso 1 1 calc R
C00F C 1.0462(2) 0.83863(18) 0.81007(19) 0.0579(4) Uani 1 1 d .
H00G H 0.9983 0.8923 0.7697 0.069 Uiso 1 1 calc R
C00G C 0.7533(2) 0.2973(2) 0.48144(18) 0.0562(4) Uani 1 1 d .
H00H H 0.8440 0.3019 0.4635 0.067 Uiso 1 1 calc R
C00H C 0.5922(2) 0.1672(2) 0.40480(17) 0.0555(4) Uani 1 1 d .
H00I H 0.5762 0.0850 0.3382 0.067 Uiso 1 1 calc R
C00I C 0.7342(2) 0.77612(19) 0.88546(19) 0.0584(4) Uani 1 1 d .
H00J H 0.6146 0.7447 0.8454 0.088 Uiso 1 1 calc GR
H00K H 0.7996 0.8774 0.8860 0.088 Uiso 1 1 calc GR
H00L H 0.7693 0.7778 0.9776 0.088 Uiso 1 1 calc GR
C00J C 1.1941(2) 0.6866(2) 0.93548(19) 0.0658(5) Uani 1 1 d .
H00M H 1.2438 0.6359 0.9789 0.079 Uiso 1 1 calc R
C00K C 0.1267(2) 0.2057(2) 0.6482(2) 0.0619(5) Uani 1 1 d .
H00N H 0.0634 0.1277 0.6784 0.074 Uiso 1 1 calc R
H00O H 0.0485 0.1986 0.5623 0.074 Uiso 1 1 calc R
C00L C 0.2202(2) 0.3690(2) 0.7578(2) 0.0623(5) Uani 1 1 d .
H00P H 0.1871 0.4367 0.7205 0.075 Uiso 1 1 calc R
H00Q H 0.1958 0.3652 0.8362 0.075 Uiso 1 1 calc R
C00M C 0.2579(3) -0.0926(2) 0.2615(2) 0.0667(5) Uani 1 1 d .
H00R H 0.2887 -0.0664 0.1911 0.100 Uiso 1 1 calc GR
H00S H 0.1384 -0.1682 0.2215 0.100 Uiso 1 1 calc GR
H00T H 0.3248 -0.1338 0.3068 0.100 Uiso 1 1 calc GR
C00N C 1.2893(3) 0.8064(2) 0.9039(2) 0.0747(6) Uani 1 1 d .
H00U H 1.4031 0.8361 0.9246 0.090 Uiso 1 1 calc R
C00O C 1.2153(3) 0.8822(2) 0.8414(3) 0.0751(6) Uani 1 1 d .
H00V H 1.2796 0.9635 0.8201 0.090 Uiso 1 1 calc R

loop_
_atom_site_aniso_label
_atom_site_aniso_U_11
_atom_site_aniso_U_22
_atom_site_aniso_U_33
_atom_site_aniso_U_23
_atom_site_aniso_U_13
_atom_site_aniso_U_12
O001 0.0558(7) 0.0484(6) 0.0518(6) 0.0002(5) 0.0209(5) 0.0220(5)
C002 0.0484(8) 0.0403(7) 0.0350(7) 0.0171(6) 0.0177(6) 0.0245(6)
C003 0.0483(8) 0.0432(7) 0.0355(7) 0.0173(6) 0.0178(6) 0.0259(6)
C004 0.0485(7) 0.0401(7) 0.0376(7) 0.0154(6) 0.0187(6) 0.0266(6)
C005 0.0476(8) 0.0434(7) 0.0348(7) 0.0145(6) 0.0181(6) 0.0263(6)
C006 0.0527(8) 0.0395(7) 0.0390(7) 0.0164(6) 0.0179(6) 0.0239(6)
C007 0.0446(7) 0.0422(7) 0.0361(7) 0.0127(5) 0.0152(6) 0.0249(6)
C008 0.0540(8) 0.0465(8) 0.0393(7) 0.0127(6) 0.0196(6) 0.0281(7)
C009 0.0511(8) 0.0372(7) 0.0365(7) 0.0093(5) 0.0146(6) 0.0183(6)
C00A 0.0513(8) 0.0401(7) 0.0545(9) 0.0154(6) 0.0260(7) 0.0229(6)
C00B 0.0463(8) 0.0560(9) 0.0458(8) 0.0175(7) 0.0203(6) 0.0274(7)
C00C 0.0589(9) 0.0480(8) 0.0410(8) 0.0124(6) 0.0258(7) 0.0250(7)
C00D 0.0639(10) 0.0568(9) 0.0508(9) 0.0303(7) 0.0303(8) 0.0326(8)
C00E 0.0561(9) 0.0520(9) 0.0461(8) 0.0191(7) 0.0129(7) 0.0236(7)
C00F 0.0679(11) 0.0414(8) 0.0652(10) 0.0203(7) 0.0325(9) 0.0251(8)
C00G 0.0560(9) 0.0698(11) 0.0547(9) 0.0192(8) 0.0295(8) 0.0389(8)
C00H 0.0660(10) 0.0584(9) 0.0492(9) 0.0117(7) 0.0280(8) 0.0382(8)
C00I 0.0682(11) 0.0455(9) 0.0580(10) 0.0122(7) 0.0272(8) 0.0286(8)
C00J 0.0592(10) 0.0683(11) 0.0508(9) 0.0061(8) 0.0075(8) 0.0346(9)
C00K 0.0534(9) 0.0590(10) 0.0721(11) 0.0176(9) 0.0344(9) 0.0244(8)
C00L 0.0685(11) 0.0604(10) 0.0712(11) 0.0195(9) 0.0448(9) 0.0347(9)
C00M 0.0766(12) 0.0492(9) 0.0615(11) 0.0030(8) 0.0297(9) 0.0279(9)
C00N 0.0513(10) 0.0647(12) 0.0806(13) -0.0034(10) 0.0245(9) 0.0210(9)
C00O 0.0727(12) 0.0500(10) 0.0965(16) 0.0182(10) 0.0504(12) 0.0188(9)

loop_
_atom_type_symbol
_atom_type_description
_atom_type_scat_dispersion_real
_atom_type_scat_dispersion_imag
_atom_type_scat_source
C C 0.0181 0.0091 'International Tables Vol C Tables 4.2.6.8 and 6.1.1.4'
H H 0.0000 0.0000 'International Tables Vol C Tables 4.2.6.8 and 6.1.1.4'
O O 0.0492 0.0322 'International Tables Vol C Tables 4.2.6.8 and 6.1.1.4'

loop_
_geom_angle_atom_site_label_1
_geom_angle_atom_site_label_2
_geom_angle_atom_site_label_3
_geom_angle
C008 O001 C00M 117.83(13)
C003 C002 C004 107.51(12)
C006 C002 C003 128.59(14)
C006 C002 C004 123.90(13)
C005 C003 C002 109.50(12)
C005 C003 C00B 119.24(13)
C00B C003 C002 131.14(14)
C002 C004 H004 111.3
C002 C004 C007 106.09(11)
C002 C004 C00C 114.45(12)
C007 C004 H004 111.3
C00C C004 H004 111.3
C00C C004 C007 101.96(11)
C003 C005 C007 112.75(12)
C003 C005 C008 121.46(13)
C008 C005 C007 125.79(13)
C002 C006 C009 122.59(13)
C002 C006 C00I 123.05(14)
C009 C006 C00I 114.35(13)
C004 C007 H007 111.2
C005 C007 C004 104.06(11)
C005 C007 H007 111.2
C005 C007 C00A 114.78(11)
C00A C007 C004 103.95(11)
C00A C007 H007 111.2
O001 C008 C005 115.88(13)
O001 C008 C00H 125.12(14)
C00H C008 C005 118.99(15)
C00E C009 C006 120.00(14)
C00F C009 C006 121.87(14)
C00F C009 C00E 118.13(15)
C007 C00A H00A 115.0
C00D C00A C007 101.41(12)
C00D C00A H00A 115.0
C00K C00A C007 107.67(13)
C00K C00A H00A 115.0
C00K C00A C00D 101.19(14)
C003 C00B H00B 120.6
C00G C00B C003 118.76(15)
C00G C00B H00B 120.6
C004 C00C H00C 114.5
C00D C00C C004 101.78(11)
C00D C00C H00C 114.5
C00D C00C C00L 101.63(13)
C00L C00C C004 108.38(13)
C00L C00C H00C 114.5
C00A C00D H00D 112.8
C00A C00D H00E 112.8
C00C C00D C00A 94.90(12)
C00C C00D H00D 112.8
C00C C00D H00E 112.8
H00D C00D H00E 110.2
C009 C00E H00F 119.4
C00J C00E C009 121.19(17)
C00J C00E H00F 119.4
C009 C00F H00G 119.7
C00O C00F C009 120.53(17)
C00O C00F H00G 119.7
C00B C00G H00H 119.0
C00B C00G C00H 122.05(15)
C00H C00G H00H 119.0
C008 C00H C00G 119.44(15)
C008 C00H H00I 120.3
C00G C00H H00I 120.3
C006 C00I H00J 109.5
C006 C00I H00K 109.5
C006 C00I H00L 109.5
H00J C00I H00K 109.5
H00J C00I H00L 109.5
H00K C00I H00L 109.5
C00E C00J H00M 120.0
C00N C00J C00E 119.97(18)
C00N C00J H00M 120.0
C00A C00K H00N 111.1
C00A C00K H00O 111.1
C00A C00K C00L 103.07(14)
H00N C00K H00O 109.1
C00L C00K H00N 111.1
C00L C00K H00O 111.1
C00C C00L C00K 103.36(13)
C00C C00L H00P 111.1
C00C C00L H00Q 111.1
C00K C00L H00P 111.1
C00K C00L H00Q 111.1
H00P C00L H00Q 109.1
O001 C00M H00R 109.5
O001 C00M H00S 109.5
O001 C00M H00T 109.5
H00R C00M H00S 109.5
H00R C00M H00T 109.5
H00S C00M H00T 109.5
C00J C00N H00U 120.2
C00J C00N C00O 119.57(18)
C00O C00N H00U 120.2
C00F C00O H00V 119.7
C00N C00O C00F 120.57(18)
C00N C00O H00V 119.7

loop_
_geom_bond_atom_site_label_1
_geom_bond_atom_site_label_2
_geom_bond_distance
O001 C008 1.365(2)
O001 C00M 1.419(2)
C002 C003 1.4809(19)
C002 C004 1.525(2)
C002 C006 1.344(2)
C003 C005 1.388(2)
C003 C00B 1.4032(19)
C004 H004 0.9800
C004 C007 1.5557(19)
C004 C00C 1.5417(19)
C005 C007 1.4982(18)
C005 C008 1.395(2)
C006 C009 1.486(2)
C006 C00I 1.508(2)
C007 H007 0.9800
C007 C00A 1.545(2)
C008 C00H 1.387(2)
C009 C00E 1.390(2)
C009 C00F 1.384(2)
C00A H00A 0.9800
C00A C00D 1.529(2)
C00A C00K 1.528(2)
C00B H00B 0.9300
C00B C00G 1.380(2)
C00C H00C 0.9800
C00C C00D 1.524(2)
C00C C00L 1.534(2)
C00D H00D 0.9700
C00D H00E 0.9700
C00E H00F 0.9300
C00E C00J 1.379(2)
C00F H00G 0.9300
C00F C00O 1.382(3)
C00G H00H 0.9300
C00G C00H 1.388(3)
C00H H00I 0.9300
C00I H00J 0.9600
C00I H00K 0.9600
C00I H00L 0.9600
C00J H00M 0.9300
C00J C00N 1.374(3)
C00K H00N 0.9700
C00K H00O 0.9700
C00K C00L 1.548(3)
C00L H00P 0.9700
C00L H00Q 0.9700
C00M H00R 0.9600
C00M H00S 0.9600
C00M H00T 0.9600
C00N H00U 0.9300
C00N C00O 1.376(3)
C00O H00V 0.9300

loop_
_geom_torsion_atom_site_label_1
_geom_torsion_atom_site_label_2
_geom_torsion_atom_site_label_3
_geom_torsion_atom_site_label_4
_geom_torsion
O001 C008 C00H C00G 178.21(15)
C002 C003 C005 C007 -0.09(16)
C002 C003 C005 C008 179.29(12)
C002 C003 C00B C00G -177.42(14)
C002 C004 C007 C005 -2.95(13)
C002 C004 C007 C00A 117.54(11)
C002 C004 C00C C00D -76.80(15)
C002 C004 C00C C00L 176.56(11)
C002 C006 C009 C00E -68.0(2)
C002 C006 C009 C00F 112.62(17)
C003 C002 C004 C007 3.01(13)
C003 C002 C004 C00C 114.60(13)
C003 C002 C006 C009 -7.9(2)
C003 C002 C006 C00I 173.33(14)
C003 C005 C007 C004 1.95(15)
C003 C005 C007 C00A -110.96(14)
C003 C005 C008 O001 179.50(12)
C003 C005 C008 C00H -1.5(2)
C003 C00B C00G C00H -0.4(3)
C004 C002 C003 C005 -1.89(15)
C004 C002 C003 C00B 174.09(14)
C004 C002 C006 C009 172.87(12)
C004 C002 C006 C00I -5.9(2)
C004 C007 C00A C00D -32.73(14)
C004 C007 C00A C00K 73.06(15)
C004 C00C C00D C00A -56.94(14)
C004 C00C C00L C00K 73.35(16)
C005 C003 C00B C00G -1.8(2)
C005 C007 C00A C00D 80.25(15)
C005 C007 C00A C00K -173.96(13)
C005 C008 C00H C00G -0.6(2)
C006 C002 C003 C005 178.75(13)
C006 C002 C003 C00B -5.3(2)
C006 C002 C004 C007 -177.59(12)
C006 C002 C004 C00C -66.00(17)
C006 C009 C00E C00J 179.27(15)
C006 C009 C00F C00O -178.51(16)
C007 C004 C00C C00D 37.25(14)
C007 C004 C00C C00L -69.39(14)
C007 C005 C008 O001 -1.2(2)
C007 C005 C008 C00H 177.74(14)
C007 C00A C00D C00C 54.57(13)
C007 C00A C00K C00L -69.42(17)
C008 C005 C007 C004 -177.39(13)
C008 C005 C007 C00A 69.69(18)
C009 C00E C00J C00N -0.2(3)
C009 C00F C00O C00N -1.4(3)
C00A C00K C00L C00C -1.97(18)
C00B C003 C005 C007 -176.61(12)
C00B C003 C005 C008 2.8(2)
C00B C00G C00H C008 1.6(3)
C00C C004 C007 C005 -123.05(12)
C00C C004 C007 C00A -2.55(14)
C00D C00A C00K C00L 36.53(17)
C00D C00C C00L C00K -33.39(17)
C00E C009 C00F C00O 2.1(3)
C00E C00J C00N C00O 0.9(3)
C00F C009 C00E C00J -1.4(2)
C00I C006 C009 C00E 110.87(17)
C00I C006 C009 C00F -68.48(19)
C00J C00N C00O C00F -0.1(3)
C00K C00A C00D C00C -56.26(14)
C00L C00C C00D C00A 54.89(14)
C00M O001 C008 C005 -174.92(14)
C00M O001 C008 C00H 6.2(2)
